data_7157381
loop_
_publ_author_name
'Chen, He-Ping'
'Li, Jing'
'Zhao, Zhen-Zhu'
'Li, Xinyang'
'Liu, Shui-Lin'
'Wang, Qing-Yuan'
'Liu, Ji-Kai'

_publ_section_title
;
 Diterpenes with bicyclo[2.2.2]octane moieties from the fungicolous fungus
 Xylaria longipes HFG1018.
;
_journal_issue 13
_journal_name_full 'Organic &amp; biomolecular chemistry'
_journal_page_first 2410
_journal_page_last 2415
_journal_paper_doi 10.1039/d0ob00220h
_journal_volume 18
_journal_year 2020
_chemical_absolute_configuration ad
_chemical_compound_source 'Xylaria longipes'
_chemical_formula_moiety 'C19 H28 O2, H2 O'
_chemical_formula_sum 'C19 H30 O3'
_chemical_formula_weight 306.43
_chemical_name_systematic 'Xylarilongipin A'
_space_group_crystal_system monoclinic
_space_group_IT_number 4
_space_group_name_Hall 'P 2yb'
_space_group_name_H-M_alt 'P 1 21 1'
_atom_sites_solution_hydrogens mixed
_atom_sites_solution_primary direct
_atom_sites_solution_secondary difmap
_audit_creation_method SHELXL-2014/7
_audit_update_record
;
2019-11-04 deposited with the CCDC.	2020-03-09 downloaded from the CCDC.
;
_cell_angle_alpha 90
_cell_angle_beta 93.4590(10)
_cell_angle_gamma 90
_cell_formula_units_Z 2
_cell_length_a 7.5487(2)
_cell_length_b 6.7333(2)
_cell_length_c 15.8235(5)
_cell_measurement_reflns_used 5686
_cell_measurement_temperature 100(2)
_cell_measurement_theta_max 70.40
_cell_measurement_theta_min 2.80
_cell_volume 802.81(4)
_computing_cell_refinement 'Bruker SAINT'
_computing_data_collection 'Bruker APEX2'
_computing_data_reduction 'Bruker SAINT'
_computing_molecular_graphics 'Bruker SHELXTL'
_computing_publication_material 'Bruker SHELXTL'
_computing_structure_refinement 'SHELXL-2014 (Sheldrick 2014)'
_computing_structure_solution 'SHELXS-97 (Sheldrick 2008)'
_diffrn_ambient_temperature 100(2)
_diffrn_measured_fraction_theta_full 0.951
_diffrn_measured_fraction_theta_max 0.923
_diffrn_measurement_device_type 'Bruker APEX-II CCD'
_diffrn_measurement_method '\f and \w scans'
_diffrn_radiation_type CuK\a
_diffrn_radiation_wavelength 1.54178
_diffrn_reflns_av_R_equivalents 0.0260
_diffrn_reflns_av_unetI/netI 0.0286
_diffrn_reflns_Laue_measured_fraction_full 0.951
_diffrn_reflns_Laue_measured_fraction_max 0.923
_diffrn_reflns_limit_h_max 8
_diffrn_reflns_limit_h_min -9
_diffrn_reflns_limit_k_max 7
_diffrn_reflns_limit_k_min -6
_diffrn_reflns_limit_l_max 18
_diffrn_reflns_limit_l_min -18
_diffrn_reflns_number 6294
_diffrn_reflns_point_group_measured_fraction_full 0.769
_diffrn_reflns_point_group_measured_fraction_max 0.740
_diffrn_reflns_theta_full 67.679
_diffrn_reflns_theta_max 70.341
_diffrn_reflns_theta_min 2.798
_diffrn_source 'fine-focus sealed tube'
_exptl_absorpt_coefficient_mu 0.658
_exptl_absorpt_correction_type multi-scan
_exptl_absorpt_process_details sadabs
_exptl_crystal_colour colourless
_exptl_crystal_density_diffrn 1.268
_exptl_crystal_description needle
_exptl_crystal_F_000 336
_exptl_crystal_size_max 0.980
_exptl_crystal_size_mid 0.120
_exptl_crystal_size_min 0.050
_exptl_transmission_factor_max 0.7533
_exptl_transmission_factor_min 0.6176
_refine_diff_density_max 0.242
_refine_diff_density_min -0.189
_refine_diff_density_rms 0.047
_refine_ls_abs_structure_details
;
 Flack x determined using 701 quotients [(I+)-(I-)]/[(I+)+(I-)]
 (Parsons, Flack and Wagner, Acta Cryst. B69 (2013) 249-259).
;
_refine_ls_abs_structure_Flack 0.12(10)
_refine_ls_extinction_method none
_refine_ls_goodness_of_fit_ref 1.097
_refine_ls_hydrogen_treatment constr
_refine_ls_matrix_type full
_refine_ls_number_parameters 202
_refine_ls_number_reflns 2275
_refine_ls_number_restraints 1
_refine_ls_restrained_S_all 1.097
_refine_ls_R_factor_all 0.0338
_refine_ls_R_factor_gt 0.0334
_refine_ls_shift/su_max 0.000
_refine_ls_shift/su_mean 0.000
_refine_ls_structure_factor_coef Fsqd
_refine_ls_weighting_details 'w=1/[\s^2^(Fo^2^)+(0.0625P)^2^+0.1668P] where P=(Fo^2^+2Fc^2^)/3'
_refine_ls_weighting_scheme calc
_refine_ls_wR_factor_gt 0.0956
_refine_ls_wR_factor_ref 0.0963
_reflns_Friedel_coverage 0.470
_reflns_Friedel_fraction_full 0.549
_reflns_Friedel_fraction_max 0.520
_reflns_number_gt 2240
_reflns_number_total 2275
_reflns_threshold_expression 'I > 2\s(I)'
_cod_data_source_file d0ob00220h2.cif
_cod_data_source_block cu_lchb9_0m
_cod_depositor_comments 'Adding full bibliography for 7157381--7157383.cif.'
_cod_original_sg_symbol_H-M 'P 21'
_cod_database_code 7157381
_shelx_shelxl_version_number 2014/7
_shelx_space_group_comment
;
The symmetry employed for this shelxl refinement is uniquely defined
by the following loop, which should always be used as a source of
symmetry information in preference to the above space-group names.
They are only intended as comments.
;
_shelx_estimated_absorpt_t_min 0.565
_shelx_estimated_absorpt_t_max 0.968

loop_
_space_group_symop_operation_xyz
'x, y, z'
'-x, y+1/2, -z'

loop_
_atom_site_label
_atom_site_type_symbol
_atom_site_fract_x
_atom_site_fract_y
_atom_site_fract_z
_atom_site_U_iso_or_equiv
_atom_site_adp_type
_atom_site_occupancy
_atom_site_site_symmetry_order
_atom_site_calc_flag
_atom_site_refinement_flags_posn
_atom_site_refinement_flags_adp
_atom_site_refinement_flags_occupancy
_atom_site_disorder_assembly
_atom_site_disorder_group
O1S O 0.16315(19) 0.2180(3) 0.50416(10) 0.0225(4) Uani 1 1 d . . . . .
H1SA H 0.1531 0.3215 0.4658 0.034 Uiso 1 1 d R U . . .
H1SB H 0.2712 0.2110 0.5193 0.034 Uiso 1 1 d R U . . .
O4 O 0.91900(17) 0.0449(3) 0.60517(9) 0.0185(4) Uani 1 1 d . . . . .
H4 H 0.9981 0.0880 0.5749 0.028 Uiso 1 1 calc R U . . .
O6 O 0.52144(18) 0.1403(3) 0.55561(9) 0.0169(4) Uani 1 1 d . . . . .
C17 C 0.1125(3) -0.1874(5) 0.94014(14) 0.0237(6) Uani 1 1 d . . . . .
H17A H 0.1350 -0.1618 1.0008 0.036 Uiso 1 1 calc R U . . .
H17B H 0.1309 -0.3287 0.9287 0.036 Uiso 1 1 calc R U . . .
H17C H -0.0102 -0.1510 0.9229 0.036 Uiso 1 1 calc R U . . .
C13 C 0.2398(3) -0.0636(4) 0.89023(13) 0.0179(5) Uani 1 1 d . . . . .
C14 C 0.1961(3) -0.0831(4) 0.79426(13) 0.0166(5) Uani 1 1 d . . . . .
H14A H 0.1810 -0.2248 0.7788 0.020 Uiso 1 1 calc R U . . .
H14B H 0.0837 -0.0129 0.7784 0.020 Uiso 1 1 calc R U . . .
C8 C 0.3459(2) 0.0062(4) 0.74729(14) 0.0145(5) Uani 1 1 d . . . . .
C9 C 0.4619(3) 0.1476(4) 0.80178(13) 0.0139(5) Uani 1 1 d . . . . .
C10 C 0.5815(3) 0.2704(4) 0.74454(13) 0.0149(5) Uani 1 1 d . . . . .
C5 C 0.6754(3) 0.1189(4) 0.68827(13) 0.0138(5) Uani 1 1 d . . . . .
H5 H 0.7403 0.0200 0.7258 0.017 Uiso 1 1 calc R U . . .
C4 C 0.8050(3) 0.2067(4) 0.62757(13) 0.0162(5) Uani 1 1 d . . . . .
C3 C 0.9223(3) 0.3739(4) 0.66601(14) 0.0190(5) Uani 1 1 d . . . . .
H3A H 1.0311 0.3134 0.6929 0.023 Uiso 1 1 calc R U . . .
H3B H 0.9589 0.4596 0.6193 0.023 Uiso 1 1 calc R U . . .
C2 C 0.8387(3) 0.5064(4) 0.73174(15) 0.0225(6) Uani 1 1 d . . . . .
H2A H 0.7605 0.6053 0.7020 0.027 Uiso 1 1 calc R U . . .
H2B H 0.9339 0.5794 0.7644 0.027 Uiso 1 1 calc R U . . .
C1 C 0.7302(3) 0.3871(4) 0.79324(14) 0.0192(5) Uani 1 1 d . . . . .
H1A H 0.6778 0.4787 0.8338 0.023 Uiso 1 1 calc R U . . .
H1B H 0.8093 0.2936 0.8258 0.023 Uiso 1 1 calc R U . . .
C6 C 0.5452(3) 0.0093(4) 0.62869(13) 0.0148(5) Uani 1 1 d . . . . .
H6 H 0.6030 -0.1158 0.6103 0.018 Uiso 1 1 calc R U . . .
C18 C 0.6820(3) 0.2565(4) 0.54886(13) 0.0179(5) Uani 1 1 d . . . . .
H18A H 0.6538 0.4001 0.5475 0.021 Uiso 1 1 calc R U . . .
H18B H 0.7402 0.2216 0.4964 0.021 Uiso 1 1 calc R U . . .
C7 C 0.3765(3) -0.0447(4) 0.66826(13) 0.0144(5) Uani 1 1 d . . . . .
H7 H 0.2885 -0.1175 0.6359 0.017 Uiso 1 1 calc R U . . .
C15 C 0.3343(3) 0.2810(4) 0.85071(13) 0.0181(5) Uani 1 1 d . . . . .
H15A H 0.4038 0.3843 0.8824 0.022 Uiso 1 1 calc R U . . .
H15B H 0.2499 0.3484 0.8098 0.022 Uiso 1 1 calc R U . . .
C16 C 0.2301(3) 0.1566(4) 0.91290(13) 0.0198(5) Uani 1 1 d . . . . .
H16A H 0.2808 0.1776 0.9714 0.024 Uiso 1 1 calc R U . . .
H16B H 0.1046 0.2001 0.9103 0.024 Uiso 1 1 calc R U . . .
C12 C 0.4331(3) -0.1304(4) 0.90852(14) 0.0192(5) Uani 1 1 d . . . . .
H12A H 0.4501 -0.2636 0.8838 0.023 Uiso 1 1 calc R U . . .
H12B H 0.4591 -0.1397 0.9705 0.023 Uiso 1 1 calc R U . . .
C11 C 0.5632(3) 0.0191(4) 0.87033(13) 0.0160(5) Uani 1 1 d . . . . .
H11A H 0.6162 0.1058 0.9156 0.019 Uiso 1 1 calc R U . . .
H11B H 0.6604 -0.0541 0.8448 0.019 Uiso 1 1 calc R U . . .
C20 C 0.4618(3) 0.4215(4) 0.69446(14) 0.0181(5) Uani 1 1 d . . . . .
H20A H 0.4289 0.5288 0.7323 0.027 Uiso 1 1 calc R U . . .
H20B H 0.3543 0.3544 0.6713 0.027 Uiso 1 1 calc R U . . .
H20C H 0.5263 0.4770 0.6480 0.027 Uiso 1 1 calc R U . . .

loop_
_atom_site_aniso_label
_atom_site_aniso_U_11
_atom_site_aniso_U_22
_atom_site_aniso_U_33
_atom_site_aniso_U_23
_atom_site_aniso_U_13
_atom_site_aniso_U_12
O1S 0.0125(7) 0.0267(12) 0.0286(8) 0.0059(7) 0.0039(6) 0.0007(7)
O4 0.0113(7) 0.0223(11) 0.0224(7) 0.0014(7) 0.0059(5) 0.0001(7)
O6 0.0126(7) 0.0213(11) 0.0166(7) 0.0041(6) 0.0005(5) -0.0037(6)
C17 0.0174(10) 0.0316(18) 0.0227(10) 0.0043(11) 0.0059(8) -0.0044(10)
C13 0.0123(9) 0.0238(15) 0.0180(10) 0.0010(10) 0.0039(8) -0.0001(9)
C14 0.0114(9) 0.0194(14) 0.0192(10) -0.0009(10) 0.0027(7) -0.0027(9)
C8 0.0084(9) 0.0141(13) 0.0209(10) 0.0010(9) 0.0004(8) 0.0003(9)
C9 0.0105(9) 0.0149(14) 0.0162(9) -0.0007(9) 0.0012(7) 0.0000(8)
C10 0.0106(9) 0.0162(13) 0.0182(9) -0.0009(9) 0.0021(7) -0.0018(9)
C5 0.0087(9) 0.0159(13) 0.0168(10) 0.0016(9) 0.0007(7) -0.0003(8)
C4 0.0102(9) 0.0206(14) 0.0180(9) 0.0035(10) 0.0021(7) 0.0005(9)
C3 0.0118(9) 0.0222(15) 0.0230(10) 0.0035(10) 0.0018(8) -0.0049(9)
C2 0.0167(10) 0.0224(16) 0.0283(11) -0.0017(11) 0.0013(8) -0.0078(10)
C1 0.0153(10) 0.0207(15) 0.0217(10) -0.0042(10) 0.0019(8) -0.0053(9)
C6 0.0119(9) 0.0164(13) 0.0164(10) 0.0007(9) 0.0029(7) -0.0013(9)
C18 0.0104(9) 0.0233(15) 0.0201(10) 0.0041(10) 0.0019(7) -0.0025(9)
C7 0.0102(9) 0.0144(13) 0.0188(10) -0.0003(9) 0.0012(8) -0.0024(8)
C15 0.0133(10) 0.0208(15) 0.0202(10) -0.0041(10) 0.0023(8) 0.0024(10)
C16 0.0139(10) 0.0276(16) 0.0182(10) -0.0049(10) 0.0042(7) 0.0017(9)
C12 0.0149(10) 0.0231(15) 0.0198(10) 0.0050(10) 0.0037(8) 0.0009(10)
C11 0.0116(9) 0.0200(14) 0.0167(9) 0.0010(9) 0.0013(7) -0.0004(9)
C20 0.0157(10) 0.0157(14) 0.0231(10) 0.0020(10) 0.0035(8) -0.0004(9)

loop_
_atom_type_symbol
_atom_type_description
_atom_type_scat_dispersion_real
_atom_type_scat_dispersion_imag
_atom_type_scat_source
C C 0.0181 0.0091 'International Tables Vol C Tables 4.2.6.8 and 6.1.1.4'
H H 0.0000 0.0000 'International Tables Vol C Tables 4.2.6.8 and 6.1.1.4'
O O 0.0492 0.0322 'International Tables Vol C Tables 4.2.6.8 and 6.1.1.4'

loop_
_geom_angle_atom_site_label_1
_geom_angle_atom_site_label_2
_geom_angle_atom_site_label_3
_geom_angle
_geom_angle_site_symmetry_1
_geom_angle_site_symmetry_3
_geom_angle_publ_flag
H1SA O1S H1SB 105.7 . . ?
C4 O4 H4 109.5 . . ?
C18 O6 C6 108.74(15) . . ?
C13 C17 H17A 109.5 . . ?
C13 C17 H17B 109.5 . . ?
H17A C17 H17B 109.5 . . ?
C13 C17 H17C 109.5 . . ?
H17A C17 H17C 109.5 . . ?
H17B C17 H17C 109.5 . . ?
C17 C13 C16 111.54(19) . . ?
C17 C13 C12 111.29(19) . . ?
C16 C13 C12 107.32(19) . . ?
C17 C13 C14 111.06(19) . . ?
C16 C13 C14 107.7(2) . . ?
C12 C13 C14 107.78(17) . . ?
C8 C14 C13 109.16(17) . . ?
C8 C14 H14A 109.8 . . ?
C13 C14 H14A 109.8 . . ?
C8 C14 H14B 109.8 . . ?
C13 C14 H14B 109.8 . . ?
H14A C14 H14B 108.3 . . ?
C7 C8 C14 122.4(2) . . ?
C7 C8 C9 124.45(18) . . ?
C14 C8 C9 113.00(18) . . ?
C8 C9 C11 106.8(2) . . ?
C8 C9 C10 109.68(17) . . ?
C11 C9 C10 115.13(16) . . ?
C8 C9 C15 106.83(15) . . ?
C11 C9 C15 105.52(17) . . ?
C10 C9 C15 112.42(19) . . ?
C1 C10 C20 107.9(2) . . ?
C1 C10 C5 106.15(16) . . ?
C20 C10 C5 114.28(17) . . ?
C1 C10 C9 114.30(17) . . ?
C20 C10 C9 107.83(16) . . ?
C5 C10 C9 106.59(19) . . ?
C6 C5 C4 102.30(16) . . ?
C6 C5 C10 112.09(16) . . ?
C4 C5 C10 115.9(2) . . ?
C6 C5 H5 108.7 . . ?
C4 C5 H5 108.7 . . ?
C10 C5 H5 108.7 . . ?
O4 C4 C5 106.0(2) . . ?
O4 C4 C3 108.20(16) . . ?
C5 C4 C3 114.19(18) . . ?
O4 C4 C18 107.69(18) . . ?
C5 C4 C18 102.37(15) . . ?
C3 C4 C18 117.7(2) . . ?
C2 C3 C4 116.37(17) . . ?
C2 C3 H3A 108.2 . . ?
C4 C3 H3A 108.2 . . ?
C2 C3 H3B 108.2 . . ?
C4 C3 H3B 108.2 . . ?
H3A C3 H3B 107.3 . . ?
C3 C2 C1 112.5(2) . . ?
C3 C2 H2A 109.1 . . ?
C1 C2 H2A 109.1 . . ?
C3 C2 H2B 109.1 . . ?
C1 C2 H2B 109.1 . . ?
H2A C2 H2B 107.8 . . ?
C2 C1 C10 110.51(18) . . ?
C2 C1 H1A 109.5 . . ?
C10 C1 H1A 109.5 . . ?
C2 C1 H1B 109.5 . . ?
C10 C1 H1B 109.5 . . ?
H1A C1 H1B 108.1 . . ?
O6 C6 C7 114.29(17) . . ?
O6 C6 C5 104.10(19) . . ?
C7 C6 C5 113.26(17) . . ?
O6 C6 H6 108.3 . . ?
C7 C6 H6 108.3 . . ?
C5 C6 H6 108.3 . . ?
O6 C18 C4 106.69(18) . . ?
O6 C18 H18A 110.4 . . ?
C4 C18 H18A 110.4 . . ?
O6 C18 H18B 110.4 . . ?
C4 C18 H18B 110.4 . . ?
H18A C18 H18B 108.6 . . ?
C8 C7 C6 122.1(2) . . ?
C8 C7 H7 119.0 . . ?
C6 C7 H7 119.0 . . ?
C16 C15 C9 111.0(2) . . ?
C16 C15 H15A 109.4 . . ?
C9 C15 H15A 109.4 . . ?
C16 C15 H15B 109.4 . . ?
C9 C15 H15B 109.4 . . ?
H15A C15 H15B 108.0 . . ?
C13 C16 C15 110.08(18) . . ?
C13 C16 H16A 109.6 . . ?
C15 C16 H16A 109.6 . . ?
C13 C16 H16B 109.6 . . ?
C15 C16 H16B 109.6 . . ?
H16A C16 H16B 108.2 . . ?
C13 C12 C11 110.64(19) . . ?
C13 C12 H12A 109.5 . . ?
C11 C12 H12A 109.5 . . ?
C13 C12 H12B 109.5 . . ?
C11 C12 H12B 109.5 . . ?
H12A C12 H12B 108.1 . . ?
C9 C11 C12 109.67(16) . . ?
C9 C11 H11A 109.7 . . ?
C12 C11 H11A 109.7 . . ?
C9 C11 H11B 109.7 . . ?
C12 C11 H11B 109.7 . . ?
H11A C11 H11B 108.2 . . ?
C10 C20 H20A 109.5 . . ?
C10 C20 H20B 109.5 . . ?
H20A C20 H20B 109.5 . . ?
C10 C20 H20C 109.5 . . ?
H20A C20 H20C 109.5 . . ?
H20B C20 H20C 109.5 . . ?

loop_
_geom_bond_atom_site_label_1
_geom_bond_atom_site_label_2
_geom_bond_distance
_geom_bond_site_symmetry_2
_geom_bond_publ_flag
O1S H1SA 0.9247 . ?
O1S H1SB 0.8377 . ?
O4 C4 1.446(3) . ?
O4 H4 0.8400 . ?
O6 C18 1.452(2) . ?
O6 C6 1.457(3) . ?
C17 C13 1.528(3) . ?
C17 H17A 0.9800 . ?
C17 H17B 0.9800 . ?
C17 H17C 0.9800 . ?
C13 C16 1.529(4) . ?
C13 C12 1.538(3) . ?
C13 C14 1.540(3) . ?
C14 C8 1.514(3) . ?
C14 H14A 0.9900 . ?
C14 H14B 0.9900 . ?
C8 C7 1.330(3) . ?
C8 C9 1.525(3) . ?
C9 C11 1.552(3) . ?
C9 C10 1.555(3) . ?
C9 C15 1.557(3) . ?
C10 C1 1.538(3) . ?
C10 C20 1.547(3) . ?
C10 C5 1.553(3) . ?
C5 C6 1.512(3) . ?
C5 C4 1.530(3) . ?
C5 H5 1.0000 . ?
C4 C3 1.535(4) . ?
C4 C18 1.545(3) . ?
C3 C2 1.534(3) . ?
C3 H3A 0.9900 . ?
C3 H3B 0.9900 . ?
C2 C1 1.536(3) . ?
C2 H2A 0.9900 . ?
C2 H2B 0.9900 . ?
C1 H1A 0.9900 . ?
C1 H1B 0.9900 . ?
C6 C7 1.498(3) . ?
C6 H6 1.0000 . ?
C18 H18A 0.9900 . ?
C18 H18B 0.9900 . ?
C7 H7 0.9500 . ?
C15 C16 1.543(3) . ?
C15 H15A 0.9900 . ?
C15 H15B 0.9900 . ?
C16 H16A 0.9900 . ?
C16 H16B 0.9900 . ?
C12 C11 1.554(3) . ?
C12 H12A 0.9900 . ?
C12 H12B 0.9900 . ?
C11 H11A 0.9900 . ?
C11 H11B 0.9900 . ?
C20 H20A 0.9800 . ?
C20 H20B 0.9800 . ?
C20 H20C 0.9800 . ?

loop_
_geom_hbond_atom_site_label_D
_geom_hbond_atom_site_label_H
_geom_hbond_atom_site_label_A
_geom_hbond_distance_DH
_geom_hbond_distance_HA
_geom_hbond_distance_DA
_geom_hbond_angle_DHA
_geom_hbond_site_symmetry_A
C18 H18A O6 0.99 2.60 3.386(3) 136.2 2_656
O4 H4 O1S 0.84 1.93 2.769(2) 172.8 1_655
O1S H1SB O6 0.84 2.00 2.826(2) 169.4 .
O1S H1SA O4 0.92 1.94 2.845(3) 167.4 2_656
O1S H1SB O6 0.84 2.00 2.826(2) 169.4 .
O1S H1SA O4 0.92 1.94 2.845(3) 167.4 2_656
C18 H18A O6 0.99 2.60 3.386(3) 136.2 2_656
O4 H4 O1S 0.84 1.93 2.769(2) 172.8 1_655
C18 H18A O6 0.99 2.60 3.386(3) 136.2 2_656
O4 H4 O1S 0.84 1.93 2.769(2) 172.8 1_655
C18 H18A O6 0.99 2.60 3.386(3) 136.2 2_656
O4 H4 O1S 0.84 1.93 2.769(2) 172.8 1_655
O4 H4 O1S 0.84 1.93 2.769(2) 172.8 1_655
C18 H18A O6 0.99 2.60 3.386(3) 136.2 2_656
O4 H4 O1S 0.84 1.93 2.769(2) 172.8 1_655
C18 H18A O6 0.99 2.60 3.386(3) 136.2 2_656
O4 H4 O1S 0.84 1.93 2.769(2) 172.8 1_655
C18 H18A O6 0.99 2.60 3.386(3) 136.2 2_656
O1S H1SA O4 0.92 1.94 2.845(3) 167.4 2_656
O1S H1SB O6 0.84 2.00 2.826(2) 169.4 .
O1S H1SA O4 0.92 1.94 2.845(3) 167.4 2_656
O1S H1SB O6 0.84 2.00 2.826(2) 169.4 .
O4 H4 O1S 0.84 1.93 2.769(2) 172.8 1_655
C18 H18A O6 0.99 2.60 3.386(3) 136.2 2_656

loop_
_geom_torsion_atom_site_label_1
_geom_torsion_atom_site_label_2
_geom_torsion_atom_site_label_3
_geom_torsion_atom_site_label_4
_geom_torsion
_geom_torsion_site_symmetry_1
_geom_torsion_site_symmetry_2
_geom_torsion_site_symmetry_3
_geom_torsion_site_symmetry_4
_geom_torsion_publ_flag
C17 C13 C14 C8 -168.5(2) . . . . ?
C16 C13 C14 C8 69.1(2) . . . . ?
C12 C13 C14 C8 -46.4(3) . . . . ?
C13 C14 C8 C7 157.0(2) . . . . ?
C13 C14 C8 C9 -19.4(3) . . . . ?
C7 C8 C9 C11 -108.0(3) . . . . ?
C14 C8 C9 C11 68.3(2) . . . . ?
C7 C8 C9 C10 17.4(3) . . . . ?
C14 C8 C9 C10 -166.34(19) . . . . ?
C7 C8 C9 C15 139.5(2) . . . . ?
C14 C8 C9 C15 -44.2(3) . . . . ?
C8 C9 C10 C1 -168.3(2) . . . . ?
C11 C9 C10 C1 -47.8(3) . . . . ?
C15 C9 C10 C1 73.0(2) . . . . ?
C8 C9 C10 C20 71.8(2) . . . . ?
C11 C9 C10 C20 -167.8(2) . . . . ?
C15 C9 C10 C20 -46.9(2) . . . . ?
C8 C9 C10 C5 -51.3(2) . . . . ?
C11 C9 C10 C5 69.1(2) . . . . ?
C15 C9 C10 C5 -170.02(15) . . . . ?
C1 C10 C5 C6 -173.25(19) . . . . ?
C20 C10 C5 C6 -54.5(2) . . . . ?
C9 C10 C5 C6 64.5(2) . . . . ?
C1 C10 C5 C4 -56.3(2) . . . . ?
C20 C10 C5 C4 62.4(2) . . . . ?
C9 C10 C5 C4 -178.56(16) . . . . ?
C6 C5 C4 O4 -77.4(2) . . . . ?
C10 C5 C4 O4 160.35(16) . . . . ?
C6 C5 C4 C3 163.6(2) . . . . ?
C10 C5 C4 C3 41.3(2) . . . . ?
C6 C5 C4 C18 35.3(2) . . . . ?
C10 C5 C4 C18 -86.9(2) . . . . ?
O4 C4 C3 C2 -150.48(19) . . . . ?
C5 C4 C3 C2 -32.7(3) . . . . ?
C18 C4 C3 C2 87.3(2) . . . . ?
C4 C3 C2 C1 41.6(3) . . . . ?
C3 C2 C1 C10 -58.4(3) . . . . ?
C20 C10 C1 C2 -59.0(2) . . . . ?
C5 C10 C1 C2 63.9(3) . . . . ?
C9 C10 C1 C2 -178.95(19) . . . . ?
C18 O6 C6 C7 152.3(2) . . . . ?
C18 O6 C6 C5 28.2(2) . . . . ?
C4 C5 C6 O6 -39.5(2) . . . . ?
C10 C5 C6 O6 85.3(2) . . . . ?
C4 C5 C6 C7 -164.2(2) . . . . ?
C10 C5 C6 C7 -39.4(3) . . . . ?
C6 O6 C18 C4 -5.4(2) . . . . ?
O4 C4 C18 O6 92.30(19) . . . . ?
C5 C4 C18 O6 -19.2(2) . . . . ?
C3 C4 C18 O6 -145.21(19) . . . . ?
C14 C8 C7 C6 -166.6(2) . . . . ?
C9 C8 C7 C6 9.3(4) . . . . ?
O6 C6 C7 C8 -117.1(2) . . . . ?
C5 C6 C7 C8 1.9(4) . . . . ?
C8 C9 C15 C16 64.9(2) . . . . ?
C11 C9 C15 C16 -48.5(2) . . . . ?
C10 C9 C15 C16 -174.78(16) . . . . ?
C17 C13 C16 C15 -170.00(17) . . . . ?
C12 C13 C16 C15 67.9(2) . . . . ?
C14 C13 C16 C15 -47.9(2) . . . . ?
C9 C15 C16 C13 -16.8(2) . . . . ?
C17 C13 C12 C11 -170.0(2) . . . . ?
C16 C13 C12 C11 -47.7(2) . . . . ?
C14 C13 C12 C11 68.0(3) . . . . ?
C8 C9 C11 C12 -45.1(2) . . . . ?
C10 C9 C11 C12 -167.07(19) . . . . ?
C15 C9 C11 C12 68.4(2) . . . . ?
C13 C12 C11 C9 -18.7(3) . . . . ?
